data_2207942
loop_
_publ_author_name
'Jing Wang'
'Song-Lei Zhu'

_publ_section_title
4-(4-Fluorophenyl)-3-methyl-6-oxo-1-phenyl-4,5,6,7-tetrahydro-1<i>H</i>-pyrazolo[3,4-<i>b</i>]pyridine-5-carbonitrile
_journal_coeditor_code XU6071
_journal_issue 1
_journal_name_full 'Acta Crystallographica Section E'
_journal_page_first o47
_journal_page_last o48
_journal_paper_doi 10.1107/S1600536805039462
_journal_volume 62
_journal_year 2006
_chemical_formula_iupac 'C20 H15 F N4 O'
_chemical_formula_moiety 'C20 H15 F N4 O'
_chemical_formula_sum 'C20 H15 F N4 O'
_chemical_formula_weight 346.36
_chemical_melting_point .497E-305
_chemical_name_systematic
;
4-(4-Fluorophenyl)-3-methyl-6-oxo-1-phenyl-4,5,6,7-tetrahydro-1H-
pyrazolo[3,4-b]pyridine-5-carbonitrile
;
_space_group_IT_number 61
_symmetry_cell_setting orthorhombic
_symmetry_space_group_name_Hall '-P 2ac 2ab'
_symmetry_space_group_name_H-M 'P b c a'
_atom_sites_solution_hydrogens geom
_atom_sites_solution_primary direct
_atom_sites_solution_secondary difmap
_audit_creation_method SHELXL-97
_cell_angle_alpha 90.00
_cell_angle_beta 90.00
_cell_angle_gamma 90.00
_cell_formula_units_Z 8
_cell_length_a 10.856(5)
_cell_length_b 8.245(4)
_cell_length_c 38.898(17)
_cell_measurement_reflns_used 2536
_cell_measurement_temperature 298(2)
_cell_measurement_theta_max 21.1
_cell_measurement_theta_min 2.1
_cell_volume 3482(3)
_computing_cell_refinement SAINT
_computing_data_collection 'SMART (Bruker, 1999)'
_computing_data_reduction 'SAINT (Bruker, 1999)'
_computing_molecular_graphics 'SHELXTL (Bruker, 1999)'
_computing_publication_material SHELXTL
_computing_structure_refinement 'SHELXL97 (Sheldrick, 1997)'
_computing_structure_solution 'SHELXS97 (Sheldrick, 1997)'
_diffrn_ambient_temperature 298(2)
_diffrn_measured_fraction_theta_full 1.00
_diffrn_measured_fraction_theta_max 1.00
_diffrn_measurement_device_type 'Bruker SMART CCD area-detector'
_diffrn_measurement_method '\f and \w'
_diffrn_radiation_monochromator graphite
_diffrn_radiation_source 'fine-focus sealed tube'
_diffrn_radiation_type MoK\a
_diffrn_radiation_wavelength 0.71073
_diffrn_reflns_av_R_equivalents 0.061
_diffrn_reflns_av_sigmaI/netI 0.052
_diffrn_reflns_limit_h_max 12
_diffrn_reflns_limit_h_min -12
_diffrn_reflns_limit_k_max 9
_diffrn_reflns_limit_k_min -8
_diffrn_reflns_limit_l_max 46
_diffrn_reflns_limit_l_min -34
_diffrn_reflns_number 17020
_diffrn_reflns_theta_full 25.0
_diffrn_reflns_theta_max 25.0
_diffrn_reflns_theta_min 2.1
_diffrn_standards_decay_% 0
_diffrn_standards_interval_count 0
_diffrn_standards_interval_time 0
_diffrn_standards_number 0
_exptl_absorpt_coefficient_mu 0.092
_exptl_absorpt_correction_type none
_exptl_crystal_colour colorless
_exptl_crystal_density_diffrn 1.322
_exptl_crystal_density_method 'not measured'
_exptl_crystal_description block
_exptl_crystal_F_000 1440
_exptl_crystal_size_max 0.45
_exptl_crystal_size_mid 0.41
_exptl_crystal_size_min 0.35
_refine_diff_density_max 0.17
_refine_diff_density_min -0.20
_refine_ls_extinction_method none
_refine_ls_goodness_of_fit_ref 1.030
_refine_ls_hydrogen_treatment constr
_refine_ls_matrix_type full
_refine_ls_number_parameters 236
_refine_ls_number_reflns 3069
_refine_ls_number_restraints 0
_refine_ls_restrained_S_all 1.030
_refine_ls_R_factor_all 0.114
_refine_ls_R_factor_gt 0.057
_refine_ls_shift/su_max 0.000
_refine_ls_shift/su_mean 0.000
_refine_ls_structure_factor_coef Fsqd
_refine_ls_weighting_details 'calc w = 1/[\s^2^(Fo^2^)+(0.054P)^2^+3.1712P] where P = (Fo^2^+2Fc^2^)/3'
_refine_ls_weighting_scheme calc
_refine_ls_wR_factor_gt 0.134
_refine_ls_wR_factor_ref 0.165
_reflns_number_gt 1712
_reflns_number_total 3069
_reflns_threshold_expression I>2\s(I)
_cod_data_source_file xu6071.cif
_cod_data_source_block I
_cod_depositor_comments
;
The following automatic conversions were performed:
'_symmetry_cell_setting' value 'Orthorhombic' changed to 'orthorhombic'
according to '/home/saulius/struct/CIF-dictionaries/cif_core.dic'
dictionary named 'cif_core.dic' version 2.4.1 from 2010-06-29.

Automatic conversion script
Id: cif_fix_enum 1527 2010-12-29 10:47:43Z saulius 

The following automatic conversions were performed:

'_symmetry_cell_setting' value 'Orthorhombic' changed to
'orthorhombic' according to
/home/saulius/struct/CIF-dictionaries/cif_core.dic dictionary named
'cif_core.dic' version 2.4.1 from 2010-06-29.

Automatic conversion script
Id: cif_fix_values 1715 2011-07-08 13:25:40Z adriana 
;
_cod_database_code 2207942
_cod_database_fobs_code 2207942

loop_
_symmetry_equiv_pos_as_xyz
'x, y, z'
'-x+1/2, -y, z+1/2'
'-x, y+1/2, -z+1/2'
'x+1/2, -y+1/2, -z'
'-x, -y, -z'
'x-1/2, y, -z-1/2'
'x, -y-1/2, z-1/2'
'-x-1/2, y-1/2, z'

loop_
_atom_site_label
_atom_site_fract_x
_atom_site_fract_y
_atom_site_fract_z
_atom_site_U_iso_or_equiv
_atom_site_adp_type
_atom_site_calc_flag
_atom_site_refinement_flags
_atom_site_occupancy
_atom_site_type_symbol
F1 0.5985(3) 0.3427(4) 0.49399(7) 0.1356(12) Uani d . 1 F
N1 0.4743(2) 0.1085(3) 0.66799(7) 0.0479(7) Uani d . 1 N
H1 0.4430 0.1726 0.6831 0.058 Uiso calc R 1 H
N2 0.2834(2) -0.0461(3) 0.66026(7) 0.0468(7) Uani d . 1 N
N3 0.2384(2) -0.1592(3) 0.63736(7) 0.0511(7) Uani d . 1 N
N4 0.8660(3) 0.0407(4) 0.61601(9) 0.0696(9) Uani d . 1 N
O1 0.6632(2) 0.2236(3) 0.67158(6) 0.0589(7) Uani d . 1 O
C1 0.5971(3) 0.1169(4) 0.66039(8) 0.0462(8) Uani d . 1 C
C2 0.6450(2) -0.0233(4) 0.63825(9) 0.0463(8) Uani d . 1 C
H2 0.6520 -0.1179 0.6534 0.056 Uiso calc R 1 H
C3 0.5599(3) -0.0737(4) 0.60773(8) 0.0450(8) Uani d . 1 C
H3 0.5860 -0.1817 0.6001 0.054 Uiso calc R 1 H
C4 0.4338(3) -0.0907(4) 0.62334(8) 0.0447(8) Uani d . 1 C
C5 0.4001(3) -0.0040(4) 0.65128(8) 0.0443(8) Uani d . 1 C
C6 0.3311(3) -0.1871(4) 0.61542(9) 0.0477(8) Uani d . 1 C
C7 0.7699(3) 0.0152(4) 0.62641(9) 0.0525(9) Uani d . 1 C
C8 0.5677(3) 0.0389(4) 0.57698(9) 0.0472(8) Uani d . 1 C
C9 0.6277(4) -0.0099(5) 0.54775(10) 0.0795(13) Uani d . 1 C
H9 0.6622 -0.1131 0.5468 0.095 Uiso calc R 1 H
C10 0.6378(5) 0.0929(7) 0.51946(11) 0.1000(16) Uani d . 1 C
H10 0.6781 0.0592 0.4996 0.120 Uiso calc R 1 H
C11 0.5878(4) 0.2421(6) 0.52155(10) 0.0813(13) Uani d . 1 C
C12 0.5286(4) 0.2951(5) 0.54961(10) 0.0719(11) Uani d . 1 C
H12 0.4950 0.3989 0.5502 0.086 Uiso calc R 1 H
C13 0.5183(3) 0.1936(4) 0.57759(9) 0.0581(9) Uani d . 1 C
H13 0.4774 0.2296 0.5972 0.070 Uiso calc R 1 H
C14 0.2059(3) 0.0187(4) 0.68625(9) 0.0489(8) Uani d . 1 C
C15 0.0829(3) 0.0493(5) 0.67888(10) 0.0618(10) Uani d . 1 C
H15 0.0513 0.0240 0.6573 0.074 Uiso calc R 1 H
C16 0.0082(4) 0.1170(6) 0.70340(12) 0.0799(13) Uani d . 1 C
H16 -0.0749 0.1343 0.6988 0.096 Uiso calc R 1 H
C17 0.0563(4) 0.1593(6) 0.73481(13) 0.0911(15) Uani d . 1 C
H17 0.0064 0.2096 0.7511 0.109 Uiso calc R 1 H
C18 0.1774(4) 0.1280(6) 0.74243(11) 0.0914(15) Uani d . 1 C
H18 0.2088 0.1552 0.7639 0.110 Uiso calc R 1 H
C19 0.2525(4) 0.0561(5) 0.71824(9) 0.0683(11) Uani d . 1 C
H19 0.3342 0.0331 0.7235 0.082 Uiso calc R 1 H
C20 0.3188(3) -0.3058(5) 0.58706(9) 0.0667(11) Uani d . 1 C
H20A 0.2540 -0.3810 0.5923 0.100 Uiso calc R 1 H
H20B 0.3949 -0.3637 0.5843 0.100 Uiso calc R 1 H
H20C 0.2996 -0.2497 0.5661 0.100 Uiso calc R 1 H

loop_
_atom_site_aniso_label
_atom_site_aniso_U_11
_atom_site_aniso_U_22
_atom_site_aniso_U_33
_atom_site_aniso_U_12
_atom_site_aniso_U_13
_atom_site_aniso_U_23
F1 0.201(3) 0.136(3) 0.0688(17) 0.016(2) 0.0285(19) 0.0418(18)
N1 0.0346(14) 0.0499(17) 0.0592(18) -0.0046(13) 0.0005(12) -0.0043(14)
N2 0.0359(14) 0.0485(17) 0.0560(17) -0.0087(13) -0.0018(12) 0.0018(13)
N3 0.0400(15) 0.0506(18) 0.0628(18) -0.0125(13) -0.0065(14) 0.0014(14)
N4 0.0414(17) 0.066(2) 0.101(3) -0.0054(16) 0.0015(17) 0.0100(18)
O1 0.0483(13) 0.0606(16) 0.0679(16) -0.0215(12) -0.0073(11) -0.0004(13)
C1 0.0380(18) 0.049(2) 0.052(2) -0.0054(16) -0.0073(15) 0.0135(16)
C2 0.0297(16) 0.0400(19) 0.069(2) -0.0011(14) -0.0055(15) 0.0145(16)
C3 0.0347(16) 0.0344(18) 0.066(2) -0.0003(14) 0.0011(15) -0.0011(16)
C4 0.0349(16) 0.0435(19) 0.056(2) -0.0051(15) -0.0046(15) 0.0039(16)
C5 0.0306(16) 0.045(2) 0.057(2) -0.0051(14) -0.0063(15) 0.0077(17)
C6 0.0386(17) 0.045(2) 0.059(2) -0.0042(15) -0.0061(16) 0.0054(17)
C7 0.0363(19) 0.048(2) 0.074(2) -0.0001(16) -0.0085(17) 0.0060(18)
C8 0.0363(17) 0.047(2) 0.058(2) -0.0011(16) 0.0007(15) -0.0040(17)
C9 0.092(3) 0.076(3) 0.071(3) 0.030(3) 0.020(2) -0.003(2)
C10 0.129(4) 0.114(4) 0.056(3) 0.027(4) 0.030(3) 0.004(3)
C11 0.105(3) 0.086(3) 0.053(3) 0.003(3) 0.005(2) 0.021(2)
C12 0.090(3) 0.064(3) 0.062(3) 0.009(2) 0.004(2) 0.013(2)
C13 0.065(2) 0.053(2) 0.056(2) 0.0035(19) 0.0079(18) 0.0020(18)
C14 0.0394(17) 0.055(2) 0.053(2) -0.0078(16) 0.0052(15) 0.0059(17)
C15 0.0405(19) 0.084(3) 0.061(2) -0.0038(19) 0.0048(17) 0.008(2)
C16 0.047(2) 0.106(4) 0.087(3) -0.001(2) 0.020(2) 0.002(3)
C17 0.074(3) 0.114(4) 0.085(3) -0.019(3) 0.038(3) -0.013(3)
C18 0.080(3) 0.133(4) 0.061(3) -0.028(3) 0.012(2) -0.011(3)
C19 0.052(2) 0.090(3) 0.063(2) -0.017(2) 0.002(2) 0.002(2)
C20 0.059(2) 0.070(3) 0.071(3) -0.020(2) 0.0012(19) -0.006(2)

loop_
_atom_type_symbol
_atom_type_description
_atom_type_scat_dispersion_real
_atom_type_scat_dispersion_imag
_atom_type_scat_source
C C 0.0033 0.0016 'International Tables Vol C Tables 4.2.6.8 and 6.1.1.4'
H H 0.0000 0.0000 'International Tables Vol C Tables 4.2.6.8 and 6.1.1.4'
N N 0.0061 0.0033 'International Tables Vol C Tables 4.2.6.8 and 6.1.1.4'
O O 0.0106 0.0060 'International Tables Vol C Tables 4.2.6.8 and 6.1.1.4'
F F 0.0171 0.0103 'International Tables Vol C Tables 4.2.6.8 and 6.1.1.4'

loop_
_geom_angle_atom_site_label_1
_geom_angle_atom_site_label_2
_geom_angle_atom_site_label_3
_geom_angle
_geom_angle_publ_flag
C1 N1 C5 119.8(3) yes
C1 N1 H1 120.1 ?
C5 N1 H1 120.1 ?
C5 N2 N3 109.7(3) ?
C5 N2 C14 129.7(3) ?
N3 N2 C14 120.3(2) ?
C6 N3 N2 105.2(2) ?
O1 C1 N1 122.3(3) ?
O1 C1 C2 123.2(3) ?
N1 C1 C2 114.5(3) yes
C7 C2 C1 109.1(3) yes
C7 C2 C3 111.5(3) yes
C1 C2 C3 115.3(2) yes
C7 C2 H2 106.8 ?
C1 C2 H2 106.8 ?
C3 C2 H2 106.8 ?
C4 C3 C8 115.3(3) yes
C4 C3 C2 104.9(3) yes
C8 C3 C2 113.8(3) yes
C4 C3 H3 107.5 ?
C8 C3 H3 107.5 ?
C2 C3 H3 107.5 ?
C5 C4 C6 105.1(3) ?
C5 C4 C3 121.5(3) yes
C6 C4 C3 133.4(3) ?
C4 C5 N2 108.9(3) ?
C4 C5 N1 124.9(3) yes
N2 C5 N1 126.2(3) ?
N3 C6 C4 111.1(3) ?
N3 C6 C20 121.3(3) ?
C4 C6 C20 127.5(3) ?
N4 C7 C2 177.0(4) ?
C9 C8 C13 117.9(3) ?
C9 C8 C3 120.1(3) ?
C13 C8 C3 121.9(3) ?
C8 C9 C10 121.0(4) ?
C8 C9 H9 119.5 ?
C10 C9 H9 119.5 ?
C11 C10 C9 118.4(4) ?
C11 C10 H10 120.8 ?
C9 C10 H10 120.8 ?
C12 C11 C10 122.7(4) ?
C12 C11 F1 118.9(5) ?
C10 C11 F1 118.4(4) ?
C11 C12 C13 119.0(4) ?
C11 C12 H12 120.5 ?
C13 C12 H12 120.5 ?
C12 C13 C8 121.0(3) ?
C12 C13 H13 119.5 ?
C8 C13 H13 119.5 ?
C19 C14 C15 119.9(3) ?
C19 C14 N2 120.6(3) ?
C15 C14 N2 119.4(3) ?
C16 C15 C14 120.0(4) ?
C16 C15 H15 120.0 ?
C14 C15 H15 120.0 ?
C15 C16 C17 119.8(4) ?
C15 C16 H16 120.1 ?
C17 C16 H16 120.1 ?
C18 C17 C16 120.6(4) ?
C18 C17 H17 119.7 ?
C16 C17 H17 119.7 ?
C17 C18 C19 120.0(4) ?
C17 C18 H18 120.0 ?
C19 C18 H18 120.0 ?
C14 C19 C18 119.7(4) ?
C14 C19 H19 120.2 ?
C18 C19 H19 120.2 ?
C6 C20 H20A 109.5 ?
C6 C20 H20B 109.5 ?
H20A C20 H20B 109.5 ?
C6 C20 H20C 109.5 ?
H20A C20 H20C 109.5 ?
H20B C20 H20C 109.5 ?

loop_
_geom_bond_atom_site_label_1
_geom_bond_atom_site_label_2
_geom_bond_distance
_geom_bond_publ_flag
F1 C11 1.360(5) ?
N1 C1 1.368(4) yes
N1 C5 1.389(4) yes
N1 H1 0.8600 ?
N2 C5 1.359(4) ?
N2 N3 1.379(4) ?
N2 C14 1.420(4) ?
N3 C6 1.339(4) ?
N4 C7 1.139(4) ?
O1 C1 1.216(4) ?
C1 C2 1.532(5) yes
C2 C7 1.466(4) ?
C2 C3 1.561(4) yes
C2 H2 0.9800 ?
C3 C4 1.503(4) yes
C3 C8 1.516(5) ?
C3 H3 0.9800 ?
C4 C5 1.351(4) yes
C4 C6 1.403(4) ?
C6 C20 1.481(5) ?
C8 C9 1.370(5) ?
C8 C13 1.385(5) ?
C9 C10 1.393(6) ?
C9 H9 0.9300 ?
C10 C11 1.347(6) ?
C10 H10 0.9300 ?
C11 C12 1.340(6) ?
C12 C13 1.377(5) ?
C12 H12 0.9300 ?
C13 H13 0.9300 ?
C14 C19 1.378(5) ?
C14 C15 1.388(5) ?
C15 C16 1.371(5) ?
C15 H15 0.9300 ?
C16 C17 1.374(6) ?
C16 H16 0.9300 ?
C17 C18 1.372(6) ?
C17 H17 0.9300 ?
C18 C19 1.379(5) ?
C18 H18 0.9300 ?
C19 H19 0.9300 ?
C20 H20A 0.9600 ?
C20 H20B 0.9600 ?
C20 H20C 0.9600 ?

loop_
_geom_torsion_atom_site_label_1
_geom_torsion_atom_site_label_2
_geom_torsion_atom_site_label_3
_geom_torsion_atom_site_label_4
_geom_torsion
C5 N2 N3 C6 1.9(3)
C14 N2 N3 C6 176.4(3)
C5 N1 C1 O1 172.2(3)
C5 N1 C1 C2 -10.7(4)
O1 C1 C2 C7 -13.8(4)
N1 C1 C2 C7 169.2(3)
O1 C1 C2 C3 -140.1(3)
N1 C1 C2 C3 42.8(4)
C7 C2 C3 C4 -173.9(3)
C1 C2 C3 C4 -48.8(3)
C7 C2 C3 C8 -47.1(4)
C1 C2 C3 C8 78.0(3)
C8 C3 C4 C5 -97.6(4)
C2 C3 C4 C5 28.3(4)
C8 C3 C4 C6 83.4(4)
C2 C3 C4 C6 -150.6(3)
C6 C4 C5 N2 0.6(4)
C3 C4 C5 N2 -178.5(3)
C6 C4 C5 N1 -179.9(3)
C3 C4 C5 N1 0.9(5)
N3 N2 C5 C4 -1.6(4)
C14 N2 C5 C4 -175.4(3)
N3 N2 C5 N1 179.0(3)
C14 N2 C5 N1 5.1(5)
C1 N1 C5 C4 -11.9(5)
C1 N1 C5 N2 167.5(3)
N2 N3 C6 C4 -1.5(4)
N2 N3 C6 C20 178.8(3)
C5 C4 C6 N3 0.6(4)
C3 C4 C6 N3 179.6(3)
C5 C4 C6 C20 -179.8(3)
C3 C4 C6 C20 -0.7(6)
C4 C3 C8 C9 -132.2(4)
C2 C3 C8 C9 106.5(4)
C4 C3 C8 C13 49.4(4)
C2 C3 C8 C13 -71.8(4)
C13 C8 C9 C10 -0.4(6)
C3 C8 C9 C10 -178.9(4)
C8 C9 C10 C11 0.4(8)
C9 C10 C11 C12 -0.3(8)
C9 C10 C11 F1 179.6(4)
C10 C11 C12 C13 0.1(7)
F1 C11 C12 C13 -179.7(4)
C11 C12 C13 C8 -0.1(6)
C9 C8 C13 C12 0.3(5)
C3 C8 C13 C12 178.7(3)
C5 N2 C14 C19 -41.8(5)
N3 N2 C14 C19 144.9(3)
C5 N2 C14 C15 136.0(4)
N3 N2 C14 C15 -37.2(5)
C19 C14 C15 C16 0.1(6)
N2 C14 C15 C16 -177.8(4)
C14 C15 C16 C17 2.2(7)
C15 C16 C17 C18 -2.8(7)
C16 C17 C18 C19 1.2(8)
C15 C14 C19 C18 -1.8(6)
N2 C14 C19 C18 176.1(4)
C17 C18 C19 C14 1.1(7)
